data_7711472
loop_
_publ_author_name
'Harihar, Shital'
'Mone, Nishigandha Sanjay'
'Satpute, Surekha Khandu'
'Chadar, Dattatray'
'Chakravarty, Debamitra'
'Weyhermueller, Thomas'
'Butcher, R. J.'
'Salunke-Gawali, Sunita'

_publ_section_title
;
 Metal complexes of pro-vitamin K3 analog phthiocol
 (2-hydroxy-3-methylnaphthalene-1,4-dione): Synthesis, Characterization
 and anticancer activity
;
_journal_name_full 'Dalton Transactions'
_journal_paper_doi 10.1039/D2DT02748H
_journal_year 2022
_chemical_formula_moiety 'C23 H20 Mn O8, H2 O'
_chemical_formula_sum 'C23 H22 Mn O9'
_chemical_formula_weight 497.34
_space_group_crystal_system monoclinic
_space_group_IT_number 14
_space_group_name_Hall '-P 2ybc'
_space_group_name_H-M_alt 'P 1 21/c 1'
_atom_sites_solution_hydrogens mixed
_audit_creation_method SHELXL-2018/3
_audit_update_record
;
2021-05-30 deposited with the CCDC.	2022-10-11 downloaded from the CCDC.
;
_cell_angle_alpha 90
_cell_angle_beta 104.09(3)
_cell_angle_gamma 90
_cell_formula_units_Z 4
_cell_length_a 8.0352(16)
_cell_length_b 17.307(4)
_cell_length_c 15.532(3)
_cell_measurement_reflns_used 4823
_cell_measurement_temperature 298(2)
_cell_measurement_theta_max 17.153
_cell_measurement_theta_min 2.362
_cell_volume 2095.0(8)
_computing_cell_refinement 'Bruker SAINT'
_computing_data_collection 'Bruker APEX2'
_computing_data_reduction 'Bruker SAINT, SADABS and XPREP'
_computing_molecular_graphics 'Bruker SHELXTL (Sheldrick, 2008)'
_computing_publication_material 'Bruker SHELXTL (Sheldrick, 2008)'
_computing_structure_refinement 'SHELXL-2018/3 (Sheldrick, 2015b)'
_computing_structure_solution 'SHELXT (Sheldrick, 2015a)'
_diffrn_ambient_temperature 298(2)
_diffrn_measured_fraction_theta_full 0.932
_diffrn_measured_fraction_theta_max 0.932
_diffrn_measurement_device_type 'Bruker APEX-II CCD'
_diffrn_measurement_method '\w scans'
_diffrn_radiation_type MoK\a
_diffrn_radiation_wavelength 0.71073
_diffrn_reflns_av_R_equivalents 0.1707
_diffrn_reflns_av_unetI/netI 0.1936
_diffrn_reflns_Laue_measured_fraction_full 0.932
_diffrn_reflns_Laue_measured_fraction_max 0.932
_diffrn_reflns_limit_h_max 9
_diffrn_reflns_limit_h_min -9
_diffrn_reflns_limit_k_max 20
_diffrn_reflns_limit_k_min -20
_diffrn_reflns_limit_l_max 17
_diffrn_reflns_limit_l_min -18
_diffrn_reflns_number 11458
_diffrn_reflns_point_group_measured_fraction_full 0.932
_diffrn_reflns_point_group_measured_fraction_max 0.932
_diffrn_reflns_theta_full 25.242
_diffrn_reflns_theta_max 25.251
_diffrn_reflns_theta_min 2.885
_exptl_absorpt_coefficient_mu 0.686
_exptl_absorpt_correction_T_max 0.792
_exptl_absorpt_correction_T_min 0.731
_exptl_absorpt_correction_type multi-scan
_exptl_absorpt_process_details 'Sadabs (Sheldrick, 1996)'
_exptl_crystal_colour colorless
_exptl_crystal_density_diffrn 1.577
_exptl_crystal_description prism
_exptl_crystal_F_000 1028
_exptl_crystal_size_max 0.21
_exptl_crystal_size_mid 0.13
_exptl_crystal_size_min 0.10
_refine_diff_density_max 0.448
_refine_diff_density_min -0.429
_refine_diff_density_rms 0.082
_refine_ls_extinction_method none
_refine_ls_goodness_of_fit_ref 1.012
_refine_ls_hydrogen_treatment mixed
_refine_ls_matrix_type full
_refine_ls_number_parameters 316
_refine_ls_number_reflns 3539
_refine_ls_number_restraints 8
_refine_ls_restrained_S_all 1.011
_refine_ls_R_factor_all 0.2059
_refine_ls_R_factor_gt 0.0792
_refine_ls_shift/su_max 0.000
_refine_ls_shift/su_mean 0.000
_refine_ls_structure_factor_coef Fsqd
_refine_ls_weighting_details 'w=1/[\s^2^(Fo^2^)+(0.0612P)^2^] where P=(Fo^2^+2Fc^2^)/3'
_refine_ls_weighting_scheme calc
_refine_ls_wR_factor_gt 0.1385
_refine_ls_wR_factor_ref 0.1787
_reflns_Friedel_coverage 0.000
_reflns_number_gt 1532
_reflns_number_total 3539
_reflns_threshold_expression 'I > 2\s(I)'
_cod_data_source_file d2dt02748h2.cif
_cod_data_source_block shelx
_cod_original_sg_symbol_H-M 'P 21/c'
_cod_database_code 7711472
_shelx_shelxl_version_number 2018/3
_shelx_space_group_comment
;
The symmetry employed for this shelxl refinement is uniquely defined
by the following loop, which should always be used as a source of
symmetry information in preference to the above space-group names.
They are only intended as comments.
;

loop_
_space_group_symop_operation_xyz
'x, y, z'
'-x, y+1/2, -z+1/2'
'-x, -y, -z'
'x, -y-1/2, z-1/2'

loop_
_atom_site_label
_atom_site_type_symbol
_atom_site_fract_x
_atom_site_fract_y
_atom_site_fract_z
_atom_site_U_iso_or_equiv
_atom_site_adp_type
_atom_site_occupancy
_atom_site_site_symmetry_order
_atom_site_calc_flag
_atom_site_refinement_flags_posn
_atom_site_refinement_flags_adp
_atom_site_refinement_flags_occupancy
_atom_site_disorder_assembly
_atom_site_disorder_group
Mn Mn 0.28233(15) 0.74842(6) 0.55759(6) 0.0373(4) Uani 1 1 d . . . . .
O1 O 0.3181(6) 0.8250(2) 0.4588(3) 0.0403(14) Uani 1 1 d . . . . .
O2 O 0.2326(6) 0.8722(2) 0.6023(3) 0.0440(15) Uani 1 1 d . . . . .
O3 O 0.3435(7) 1.0826(2) 0.3724(3) 0.0551(17) Uani 1 1 d . . . . .
O4 O 0.1470(6) 0.6734(2) 0.4556(3) 0.0445(15) Uani 1 1 d . . . . .
O5 O 0.3799(6) 0.6260(2) 0.5953(3) 0.0484(16) Uani 1 1 d . . . . .
O6 O 0.0374(7) 0.4164(2) 0.3682(3) 0.0520(16) Uani 1 1 d . . . . .
O1M O 0.5395(7) 0.7723(2) 0.6323(4) 0.0621(18) Uani 1 1 d D . . . .
H1M H 0.576(5) 0.812(3) 0.614(3) 0.075 Uiso 1 1 d D U . . .
O1W O 0.1019(8) 0.7274(3) 0.6325(3) 0.0563(17) Uani 1 1 d D . . . .
H1W1 H 0.114(9) 0.742(4) 0.685(2) 0.084 Uiso 1 1 d D U . . .
H1W2 H 0.026(7) 0.696(4) 0.625(4) 0.084 Uiso 1 1 d D U . . .
O2W O 0.1633(11) 0.7515(3) 0.8031(3) 0.083(2) Uani 1 1 d D . . . .
H2W1 H 0.183(13) 0.720(3) 0.845(4) 0.125 Uiso 1 1 d D U . . .
H2W2 H 0.141(13) 0.792(3) 0.827(5) 0.125 Uiso 1 1 d D U . . .
C1M C 0.6520(10) 0.7361(4) 0.7044(5) 0.066(3) Uani 1 1 d . . . . .
H1MA H 0.752089 0.767682 0.724756 0.099 Uiso 1 1 calc R U . . .
H1MB H 0.685416 0.686656 0.686085 0.099 Uiso 1 1 calc R U . . .
H1MC H 0.595588 0.729129 0.751682 0.099 Uiso 1 1 calc R U . . .
C1 C 0.2996(8) 0.8989(3) 0.4675(5) 0.0286(18) Uani 1 1 d . . . . .
C2 C 0.2507(9) 0.9228(4) 0.5494(5) 0.033(2) Uani 1 1 d . . . . .
C3 C 0.2133(9) 1.0051(4) 0.5626(5) 0.0325(19) Uani 1 1 d . . . . .
C4 C 0.1554(9) 1.0267(4) 0.6331(5) 0.044(2) Uani 1 1 d . . . . .
H4A H 0.142936 0.990200 0.674992 0.053 Uiso 1 1 calc R U . . .
C5 C 0.1134(10) 1.1048(4) 0.6438(6) 0.058(3) Uani 1 1 d . . . . .
H5A H 0.068397 1.120312 0.690815 0.069 Uiso 1 1 calc R U . . .
C6 C 0.1415(10) 1.1573(4) 0.5821(6) 0.058(3) Uani 1 1 d . . . . .
H6A H 0.118818 1.209329 0.588897 0.069 Uiso 1 1 calc R U . . .
C7 C 0.2020(10) 1.1345(4) 0.5110(6) 0.049(2) Uani 1 1 d . . . . .
H7A H 0.216795 1.171223 0.469852 0.058 Uiso 1 1 calc R U . . .
C8 C 0.2417(9) 1.0578(4) 0.4989(5) 0.035(2) Uani 1 1 d . . . . .
C9 C 0.3060(9) 1.0331(4) 0.4236(5) 0.035(2) Uani 1 1 d . . . . .
C10 C 0.3271(8) 0.9519(3) 0.4071(5) 0.0320(19) Uani 1 1 d . . . . .
C11 C 0.3777(10) 0.9288(4) 0.3256(5) 0.051(2) Uani 1 1 d . . . . .
H11A H 0.439539 0.880858 0.335746 0.076 Uiso 1 1 calc R U . . .
H11B H 0.449635 0.968019 0.310024 0.076 Uiso 1 1 calc R U . . .
H11C H 0.276959 0.922466 0.278081 0.076 Uiso 1 1 calc R U . . .
C12 C 0.1720(9) 0.6001(4) 0.4636(4) 0.0317(19) Uani 1 1 d . . . . .
C13 C 0.3059(9) 0.5751(3) 0.5435(5) 0.0310(19) Uani 1 1 d . . . . .
C14 C 0.3432(9) 0.4936(4) 0.5591(4) 0.0309(18) Uani 1 1 d . . . . .
C15 C 0.4707(9) 0.4694(4) 0.6320(5) 0.044(2) Uani 1 1 d . . . . .
H15A H 0.528864 0.505319 0.673023 0.053 Uiso 1 1 calc R U . . .
C16 C 0.5101(10) 0.3915(4) 0.6429(5) 0.050(2) Uani 1 1 d . . . . .
H16A H 0.596596 0.374892 0.690649 0.060 Uiso 1 1 calc R U . . .
C17 C 0.4205(11) 0.3387(4) 0.5827(6) 0.061(3) Uani 1 1 d . . . . .
H17A H 0.446933 0.286419 0.590266 0.073 Uiso 1 1 calc R U . . .
C18 C 0.2947(11) 0.3620(4) 0.5129(5) 0.051(2) Uani 1 1 d . . . . .
H18A H 0.235681 0.325813 0.472552 0.061 Uiso 1 1 calc R U . . .
C19 C 0.2533(9) 0.4399(3) 0.5010(5) 0.037(2) Uani 1 1 d . . . . .
C20 C 0.1202(9) 0.4649(4) 0.4194(5) 0.0349(19) Uani 1 1 d . . . . .
C21 C 0.0862(9) 0.5456(3) 0.4049(5) 0.036(2) Uani 1 1 d . . . . .
C22 C -0.0434(10) 0.5709(3) 0.3240(5) 0.046(2) Uani 1 1 d . . . . .
H22A H -0.098998 0.617037 0.336849 0.069 Uiso 1 1 calc R U . . .
H22B H -0.127280 0.530833 0.305737 0.069 Uiso 1 1 calc R U . . .
H22C H 0.012543 0.581021 0.277116 0.069 Uiso 1 1 calc R U . . .

loop_
_atom_site_aniso_label
_atom_site_aniso_U_11
_atom_site_aniso_U_22
_atom_site_aniso_U_33
_atom_site_aniso_U_23
_atom_site_aniso_U_13
_atom_site_aniso_U_12
Mn 0.0564(8) 0.0184(5) 0.0347(6) 0.0012(5) 0.0063(5) -0.0065(5)
O1 0.060(4) 0.018(3) 0.044(3) -0.004(2) 0.014(3) -0.001(2)
O2 0.071(4) 0.025(3) 0.041(3) 0.004(2) 0.023(3) -0.006(2)
O3 0.076(4) 0.030(3) 0.055(4) 0.016(3) 0.009(3) -0.014(3)
O4 0.073(4) 0.013(2) 0.040(3) 0.002(2) 0.001(3) -0.002(2)
O5 0.064(4) 0.021(3) 0.056(4) -0.003(2) 0.006(3) -0.007(2)
O6 0.076(4) 0.031(3) 0.044(3) -0.012(2) 0.004(3) -0.015(3)
O1M 0.062(4) 0.029(3) 0.078(4) 0.017(3) -0.017(3) -0.011(3)
O1W 0.088(5) 0.024(3) 0.055(4) -0.009(2) 0.016(4) -0.021(3)
O2W 0.151(6) 0.043(3) 0.049(4) -0.001(3) 0.010(4) 0.008(4)
C1M 0.083(7) 0.051(6) 0.050(5) 0.013(4) -0.010(5) -0.001(5)
C1 0.033(5) 0.019(4) 0.032(5) 0.003(3) 0.005(4) -0.007(3)
C2 0.024(5) 0.029(4) 0.043(6) -0.003(4) 0.002(4) -0.006(3)
C3 0.033(5) 0.026(4) 0.038(5) -0.005(3) 0.006(4) -0.004(3)
C4 0.040(5) 0.045(5) 0.044(6) -0.011(4) 0.003(4) -0.007(4)
C5 0.057(6) 0.040(5) 0.075(7) -0.018(5) 0.013(5) 0.004(4)
C6 0.060(7) 0.026(4) 0.079(7) -0.008(5) 0.001(6) 0.005(4)
C7 0.056(6) 0.020(4) 0.063(6) -0.007(4) 0.003(5) 0.002(4)
C8 0.026(5) 0.035(4) 0.037(6) 0.001(4) -0.004(4) -0.005(3)
C9 0.028(5) 0.032(4) 0.039(5) 0.009(4) -0.005(4) 0.003(3)
C10 0.025(4) 0.030(4) 0.038(5) 0.006(3) 0.001(4) -0.002(3)
C11 0.083(7) 0.031(4) 0.036(5) 0.000(4) 0.011(5) -0.008(4)
C12 0.025(5) 0.035(4) 0.033(5) 0.001(3) 0.004(4) -0.001(3)
C13 0.033(5) 0.022(4) 0.043(5) 0.000(3) 0.019(4) -0.002(3)
C14 0.033(5) 0.031(4) 0.032(5) 0.002(3) 0.015(4) -0.004(3)
C15 0.042(5) 0.043(5) 0.049(6) 0.004(4) 0.014(5) -0.006(4)
C16 0.044(6) 0.032(4) 0.071(6) 0.016(4) 0.008(5) 0.012(4)
C17 0.080(7) 0.025(4) 0.080(7) 0.008(4) 0.022(6) 0.005(4)
C18 0.068(7) 0.025(4) 0.058(6) -0.007(4) 0.012(5) -0.003(4)
C19 0.035(5) 0.025(4) 0.057(6) 0.001(4) 0.025(5) -0.002(3)
C20 0.041(5) 0.030(4) 0.035(5) -0.004(3) 0.012(4) -0.013(4)
C21 0.044(5) 0.027(4) 0.036(5) -0.003(3) 0.008(4) -0.006(3)
C22 0.057(6) 0.039(4) 0.041(5) 0.002(4) 0.011(5) -0.016(4)

loop_
_atom_type_symbol
_atom_type_description
_atom_type_scat_dispersion_real
_atom_type_scat_dispersion_imag
_atom_type_scat_source
C C 0.0033 0.0016 'International Tables Vol C Tables 4.2.6.8 and 6.1.1.4'
H H 0.0000 0.0000 'International Tables Vol C Tables 4.2.6.8 and 6.1.1.4'
O O 0.0106 0.0060 'International Tables Vol C Tables 4.2.6.8 and 6.1.1.4'
Mn Mn 0.3368 0.7283 'International Tables Vol C Tables 4.2.6.8 and 6.1.1.4'

loop_
_geom_angle_atom_site_label_1
_geom_angle_atom_site_label_2
_geom_angle_atom_site_label_3
_geom_angle
_geom_angle_site_symmetry_1
_geom_angle_site_symmetry_3
_geom_angle_publ_flag
O1 Mn O1W 138.6(2) . . ?
O1 Mn O4 88.70(16) . . ?
O1W Mn O4 90.55(19) . . ?
O1 Mn O1M 89.3(2) . . ?
O1W Mn O1M 115.9(2) . . ?
O4 Mn O1M 140.2(2) . . ?
O1 Mn O5 132.32(19) . . ?
O1W Mn O5 86.4(2) . . ?
O4 Mn O5 72.94(16) . . ?
O1M Mn O5 79.36(17) . . ?
O1 Mn O2 72.50(16) . . ?
O1W Mn O2 78.58(18) . . ?
O4 Mn O2 133.82(17) . . ?
O1M Mn O2 82.74(18) . . ?
O5 Mn O2 148.66(17) . . ?
C1 O1 Mn 120.5(4) . . ?
C2 O2 Mn 113.6(5) . . ?
C12 O4 Mn 119.4(4) . . ?
C13 O5 Mn 114.2(4) . . ?
C1M O1M Mn 133.8(4) . . ?
C1M O1M H1M 115.3(18) . . ?
Mn O1M H1M 110.8(18) . . ?
Mn O1W H1W1 124(5) . . ?
Mn O1W H1W2 130(5) . . ?
H1W1 O1W H1W2 104(3) . . ?
H2W1 O2W H2W2 103(3) . . ?
O1M C1M H1MA 109.5 . . ?
O1M C1M H1MB 109.5 . . ?
H1MA C1M H1MB 109.5 . . ?
O1M C1M H1MC 109.5 . . ?
H1MA C1M H1MC 109.5 . . ?
H1MB C1M H1MC 109.5 . . ?
O1 C1 C10 123.2(7) . . ?
O1 C1 C2 115.2(5) . . ?
C10 C1 C2 121.6(6) . . ?
O2 C2 C3 122.1(7) . . ?
O2 C2 C1 118.2(6) . . ?
C3 C2 C1 119.6(6) . . ?
C4 C3 C8 122.8(7) . . ?
C4 C3 C2 120.2(7) . . ?
C8 C3 C2 117.0(7) . . ?
C3 C4 C5 120.2(8) . . ?
C3 C4 H4A 119.9 . . ?
C5 C4 H4A 119.9 . . ?
C6 C5 C4 117.7(8) . . ?
C6 C5 H5A 121.2 . . ?
C4 C5 H5A 121.2 . . ?
C7 C6 C5 121.4(8) . . ?
C7 C6 H6A 119.3 . . ?
C5 C6 H6A 119.3 . . ?
C6 C7 C8 121.6(8) . . ?
C6 C7 H7A 119.2 . . ?
C8 C7 H7A 119.2 . . ?
C7 C8 C3 116.3(8) . . ?
C7 C8 C9 121.9(7) . . ?
C3 C8 C9 121.8(7) . . ?
O3 C9 C10 119.6(8) . . ?
O3 C9 C8 119.8(7) . . ?
C10 C9 C8 120.6(7) . . ?
C1 C10 C9 119.0(7) . . ?
C1 C10 C11 122.1(6) . . ?
C9 C10 C11 119.0(6) . . ?
C10 C11 H11A 109.5 . . ?
C10 C11 H11B 109.5 . . ?
H11A C11 H11B 109.5 . . ?
C10 C11 H11C 109.5 . . ?
H11A C11 H11C 109.5 . . ?
H11B C11 H11C 109.5 . . ?
O4 C12 C21 124.9(6) . . ?
O4 C12 C13 115.5(5) . . ?
C21 C12 C13 119.7(6) . . ?
O5 C13 C14 122.3(6) . . ?
O5 C13 C12 117.9(6) . . ?
C14 C13 C12 119.8(6) . . ?
C19 C14 C15 119.8(6) . . ?
C19 C14 C13 119.7(6) . . ?
C15 C14 C13 120.5(6) . . ?
C16 C15 C14 119.4(7) . . ?
C16 C15 H15A 120.3 . . ?
C14 C15 H15A 120.3 . . ?
C17 C16 C15 119.8(7) . . ?
C17 C16 H16A 120.1 . . ?
C15 C16 H16A 120.1 . . ?
C18 C17 C16 120.7(7) . . ?
C18 C17 H17A 119.6 . . ?
C16 C17 H17A 119.6 . . ?
C17 C18 C19 120.2(7) . . ?
C17 C18 H18A 119.9 . . ?
C19 C18 H18A 119.9 . . ?
C14 C19 C18 119.9(7) . . ?
C14 C19 C20 120.7(6) . . ?
C18 C19 C20 119.1(7) . . ?
O6 C20 C21 120.7(7) . . ?
O6 C20 C19 120.5(6) . . ?
C21 C20 C19 118.7(6) . . ?
C12 C21 C20 121.3(7) . . ?
C12 C21 C22 119.5(6) . . ?
C20 C21 C22 119.1(6) . . ?
C21 C22 H22A 109.5 . . ?
C21 C22 H22B 109.5 . . ?
H22A C22 H22B 109.5 . . ?
C21 C22 H22C 109.5 . . ?
H22A C22 H22C 109.5 . . ?
H22B C22 H22C 109.5 . . ?

loop_
_geom_bond_atom_site_label_1
_geom_bond_atom_site_label_2
_geom_bond_distance
_geom_bond_site_symmetry_2
_geom_bond_publ_flag
Mn O1 2.099(4) . ?
Mn O1W 2.100(6) . ?
Mn O4 2.130(4) . ?
Mn O1M 2.149(5) . ?
Mn O5 2.286(4) . ?
Mn O2 2.317(4) . ?
O1 C1 1.298(6) . ?
O2 C2 1.233(7) . ?
O3 C9 1.255(8) . ?
O4 C12 1.285(7) . ?
O5 C13 1.242(7) . ?
O6 C20 1.232(7) . ?
O1M C1M 1.404(7) . ?
O1M H1M 0.82(2) . ?
O1W H1W1 0.84(2) . ?
O1W H1W2 0.80(2) . ?
O2W H2W1 0.83(2) . ?
O2W H2W2 0.82(2) . ?
C1M H1MA 0.9600 . ?
C1M H1MB 0.9600 . ?
C1M H1MC 0.9600 . ?
C1 C10 1.368(8) . ?
C1 C2 1.480(9) . ?
C2 C3 1.480(8) . ?
C3 C4 1.343(9) . ?
C3 C8 1.404(9) . ?
C4 C5 1.413(9) . ?
C4 H4A 0.9300 . ?
C5 C6 1.378(10) . ?
C5 H5A 0.9300 . ?
C6 C7 1.368(10) . ?
C6 H6A 0.9300 . ?
C7 C8 1.388(8) . ?
C7 H7A 0.9300 . ?
C8 C9 1.453(10) . ?
C9 C10 1.446(8) . ?
C10 C11 1.475(9) . ?
C11 H11A 0.9600 . ?
C11 H11B 0.9600 . ?
C11 H11C 0.9600 . ?
C12 C21 1.375(8) . ?
C12 C13 1.495(9) . ?
C13 C14 1.452(8) . ?
C14 C19 1.371(8) . ?
C14 C15 1.393(9) . ?
C15 C16 1.387(8) . ?
C15 H15A 0.9300 . ?
C16 C17 1.378(9) . ?
C16 H16A 0.9300 . ?
C17 C18 1.352(10) . ?
C17 H17A 0.9300 . ?
C18 C19 1.390(8) . ?
C18 H18A 0.9300 . ?
C19 C20 1.509(9) . ?
C20 C21 1.432(8) . ?
C21 C22 1.489(8) . ?
C22 H22A 0.9600 . ?
C22 H22B 0.9600 . ?
C22 H22C 0.9600 . ?

loop_
_geom_hbond_atom_site_label_D
_geom_hbond_atom_site_label_H
_geom_hbond_atom_site_label_A
_geom_hbond_distance_DH
_geom_hbond_distance_HA
_geom_hbond_distance_DA
_geom_hbond_angle_DHA
_geom_hbond_site_symmetry_A
_geom_hbond_publ_flag
O1M H1M O3 0.82(2) 1.93(4) 2.689(6) 153(7) 3_676 yes
O1W H1W1 O2W 0.84(2) 1.79(3) 2.609(7) 167(8) . yes
O1W H1W2 O6 0.80(2) 2.02(5) 2.728(6) 147(8) 3_566 yes
O2W H2W1 O1 0.83(2) 2.00(4) 2.773(7) 155(9) 4_576 yes
O2W H2W2 O4 0.82(2) 2.08(6) 2.733(7) 136(7) 4_576 yes

loop_
_geom_torsion_atom_site_label_1
_geom_torsion_atom_site_label_2
_geom_torsion_atom_site_label_3
_geom_torsion_atom_site_label_4
_geom_torsion
_geom_torsion_site_symmetry_1
_geom_torsion_site_symmetry_2
_geom_torsion_site_symmetry_3
_geom_torsion_site_symmetry_4
_geom_torsion_publ_flag
Mn O1 C1 C10 177.6(5) . . . . ?
Mn O1 C1 C2 -0.8(7) . . . . ?
Mn O2 C2 C3 175.7(5) . . . . ?
Mn O2 C2 C1 0.1(8) . . . . ?
O1 C1 C2 O2 0.5(9) . . . . ?
C10 C1 C2 O2 -178.0(6) . . . . ?
O1 C1 C2 C3 -175.3(6) . . . . ?
C10 C1 C2 C3 6.2(10) . . . . ?
O2 C2 C3 C4 -1.0(10) . . . . ?
C1 C2 C3 C4 174.6(6) . . . . ?
O2 C2 C3 C8 178.8(6) . . . . ?
C1 C2 C3 C8 -5.6(9) . . . . ?
C8 C3 C4 C5 2.7(11) . . . . ?
C2 C3 C4 C5 -177.5(6) . . . . ?
C3 C4 C5 C6 -2.9(11) . . . . ?
C4 C5 C6 C7 2.3(12) . . . . ?
C5 C6 C7 C8 -1.6(12) . . . . ?
C6 C7 C8 C3 1.2(10) . . . . ?
C6 C7 C8 C9 180.0(7) . . . . ?
C4 C3 C8 C7 -1.8(10) . . . . ?
C2 C3 C8 C7 178.4(6) . . . . ?
C4 C3 C8 C9 179.4(7) . . . . ?
C2 C3 C8 C9 -0.4(10) . . . . ?
C7 C8 C9 O3 7.3(11) . . . . ?
C3 C8 C9 O3 -174.0(6) . . . . ?
C7 C8 C9 C10 -172.7(6) . . . . ?
C3 C8 C9 C10 6.1(10) . . . . ?
O1 C1 C10 C9 -178.9(6) . . . . ?
C2 C1 C10 C9 -0.6(10) . . . . ?
O1 C1 C10 C11 1.0(11) . . . . ?
C2 C1 C10 C11 179.3(6) . . . . ?
O3 C9 C10 C1 174.5(6) . . . . ?
C8 C9 C10 C1 -5.5(10) . . . . ?
O3 C9 C10 C11 -5.4(10) . . . . ?
C8 C9 C10 C11 174.6(6) . . . . ?
Mn O4 C12 C21 176.4(6) . . . . ?
Mn O4 C12 C13 -3.8(8) . . . . ?
Mn O5 C13 C14 -176.5(5) . . . . ?
Mn O5 C13 C12 2.5(8) . . . . ?
O4 C12 C13 O5 0.6(9) . . . . ?
C21 C12 C13 O5 -179.5(6) . . . . ?
O4 C12 C13 C14 179.6(6) . . . . ?
C21 C12 C13 C14 -0.6(10) . . . . ?
O5 C13 C14 C19 177.8(7) . . . . ?
C12 C13 C14 C19 -1.1(10) . . . . ?
O5 C13 C14 C15 -2.7(10) . . . . ?
C12 C13 C14 C15 178.4(7) . . . . ?
C19 C14 C15 C16 2.7(11) . . . . ?
C13 C14 C15 C16 -176.7(7) . . . . ?
C14 C15 C16 C17 -1.4(11) . . . . ?
C15 C16 C17 C18 0.2(13) . . . . ?
C16 C17 C18 C19 -0.3(13) . . . . ?
C15 C14 C19 C18 -2.9(11) . . . . ?
C13 C14 C19 C18 176.5(6) . . . . ?
C15 C14 C19 C20 -177.3(6) . . . . ?
C13 C14 C19 C20 2.2(10) . . . . ?
C17 C18 C19 C14 1.7(12) . . . . ?
C17 C18 C19 C20 176.2(8) . . . . ?
C14 C19 C20 O6 -178.7(7) . . . . ?
C18 C19 C20 O6 6.9(11) . . . . ?
C14 C19 C20 C21 -1.7(10) . . . . ?
C18 C19 C20 C21 -176.1(7) . . . . ?
O4 C12 C21 C20 -179.1(7) . . . . ?
C13 C12 C21 C20 1.1(10) . . . . ?
O4 C12 C21 C22 1.6(11) . . . . ?
C13 C12 C21 C22 -178.2(6) . . . . ?
O6 C20 C21 C12 177.0(7) . . . . ?
C19 C20 C21 C12 0.0(10) . . . . ?
O6 C20 C21 C22 -3.8(11) . . . . ?
C19 C20 C21 C22 179.2(6) . . . . ?
